data_7160788
loop_
_publ_author_name
'Kishii, Hyu'
'Inagaki, Yusuke'
'Ohara, Kazuaki'
'Yamaguchi, Kentaro'
'Setaka, Wataru'

_publ_section_title
;
 Tuning rotational barriers through substituent modification in
 catechol-diyl molecular gyrotops.
;
_journal_issue 44
_journal_name_full 'Organic &amp; biomolecular chemistry'
_journal_page_first 10100
_journal_page_last 10105
_journal_paper_doi 10.1039/d5ob01474c
_journal_volume 23
_journal_year 2025
_chemical_formula_moiety 'C48 H88 O2 Si2'
_chemical_formula_sum 'C48 H88 O2 Si2'
_chemical_formula_weight 753.36
_chemical_melting_point 474.6(5)
_chemical_name_common C14Ph(OH)2cage
_chemical_name_systematic C14Ph(OH)2cage
_space_group_crystal_system monoclinic
_space_group_IT_number 15
_space_group_name_Hall '-C 2yc'
_space_group_name_H-M_alt 'C 1 2/c 1'
_atom_sites_solution_hydrogens geom
_audit_creation_method SHELXL-2018/3
_audit_update_record
;
2025-09-12 deposited with the CCDC.	2025-10-13 downloaded from the CCDC.
;
_cell_angle_alpha 90
_cell_angle_beta 119.657(2)
_cell_angle_gamma 90
_cell_formula_units_Z 4
_cell_length_a 25.0565(10)
_cell_length_b 12.0044(5)
_cell_length_c 18.4091(8)
_cell_measurement_reflns_used 6254
_cell_measurement_temperature 150(2)
_cell_measurement_theta_max 69.1289
_cell_measurement_theta_min 4.2054
_cell_volume 4811.9(4)
_computing_cell_refinement 'SAINT V8.40B (Bruker AXS LLC, 2019)'
_computing_data_collection 'Bruker Instrument Service vV6.2.16'
_computing_data_reduction 'SAINT V8.40B (Bruker AXS LLC, 2019)'
_computing_molecular_graphics 'Ortep-3 for Windows (Farrugia, 2020)'
_computing_publication_material 'WinGX (Farrugia, 2020)'
_computing_structure_refinement 'SHELXL-2018/3 (Sheldrick, 2018)'
_computing_structure_solution 'Sir-2019 (IUCr, 2019)'
_diffrn_ambient_temperature 150(2)
_diffrn_detector_area_resol_mean 7.3910
_diffrn_measured_fraction_theta_full 0.996
_diffrn_measured_fraction_theta_max 0.995
_diffrn_measurement_device_type 'Bruker D8 goniometer'
_diffrn_measurement_method 'omega scans'
_diffrn_radiation_monochromator 'multilayered conforcal mirror'
_diffrn_radiation_type CuK\a
_diffrn_radiation_wavelength 1.54178
_diffrn_reflns_av_R_equivalents 0.0589
_diffrn_reflns_av_unetI/netI 0.0382
_diffrn_reflns_Laue_measured_fraction_full 0.996
_diffrn_reflns_Laue_measured_fraction_max 0.995
_diffrn_reflns_limit_h_max 30
_diffrn_reflns_limit_h_min -28
_diffrn_reflns_limit_k_max 14
_diffrn_reflns_limit_k_min -14
_diffrn_reflns_limit_l_max 22
_diffrn_reflns_limit_l_min -22
_diffrn_reflns_number 35244
_diffrn_reflns_point_group_measured_fraction_full 0.996
_diffrn_reflns_point_group_measured_fraction_max 0.995
_diffrn_reflns_theta_full 67.679
_diffrn_reflns_theta_max 72.566
_diffrn_reflns_theta_min 4.205
_diffrn_source 'sealed tube'
_exptl_absorpt_coefficient_mu 0.908
_exptl_absorpt_correction_T_max 0.96
_exptl_absorpt_correction_T_min 0.80
_exptl_absorpt_correction_type multi-scan
_exptl_absorpt_process_details
;
Krause, L., Herbst-Irmer, R., Sheldrick, G. M., Stalke, D. (2015).
"Comparison of silver and molybdenum microfocus X-ray sources for
single-crystal structure determination"
J. Appl. Cryst. 48, 3-10.
doi:10.1107/S1600576714022985
;
_exptl_crystal_colour colourless
_exptl_crystal_density_diffrn 1.040
_exptl_crystal_description prism
_exptl_crystal_F_000 1680
_exptl_crystal_recrystallization_method 'Re-crystallisation from solvent: ethanol'
_exptl_crystal_size_max 0.130
_exptl_crystal_size_mid 0.060
_exptl_crystal_size_min 0.040
_refine_diff_density_max 0.756
_refine_diff_density_min -0.565
_refine_diff_density_rms 0.077
_refine_ls_extinction_method none
_refine_ls_goodness_of_fit_ref 1.586
_refine_ls_hydrogen_treatment constr
_refine_ls_matrix_type full
_refine_ls_number_parameters 390
_refine_ls_number_reflns 4748
_refine_ls_number_restraints 132
_refine_ls_restrained_S_all 1.574
_refine_ls_R_factor_all 0.1369
_refine_ls_R_factor_gt 0.1201
_refine_ls_shift/su_max 0.000
_refine_ls_shift/su_mean 0.000
_refine_ls_structure_factor_coef Fsqd
_refine_ls_weighting_details 'w=1/[\s^2^(Fo^2^)+(0.2000P)^2^] where P=(Fo^2^+2Fc^2^)/3'
_refine_ls_weighting_scheme calc
_refine_ls_wR_factor_gt 0.3672
_refine_ls_wR_factor_ref 0.3871
_reflns_Friedel_coverage 0.000
_reflns_number_gt 3572
_reflns_number_total 4748
_reflns_threshold_expression 'I > 2\s(I)'
_cod_data_source_file d5ob01474c2.cif
_cod_data_source_block C14Ph(OH)2cage
_cod_depositor_comments
;
The following automatic conversions were performed:

data item '_chemical_melting_point' value '201-202 oC' was changed to
'474.6(5)' -- it was converted from degrees Celsius (C) to kelvins
(K), the average value was taken and precision was estimated.

data item '_exptl_absorpt_correction_type' value 'Multi-Scan' was
changed to 'multi-scan' in accordance with the
/home/data/users/saulius/crontab/automatic-downloads/rss-feeds/RSC/lib/dictionaries/cif_core.dic
dictionary named 'cif_core.dic' version 2.4.2 last updated on
2011-04-26.

Automatic conversion script
Id: cif_fix_values 8170 2020-07-09 18:12:32Z antanas 

 Adding full bibliography for 7160788--7160790.cif.
;
_cod_original_sg_symbol_H-M 'C 2/c'
_cod_database_code 7160788
_shelx_shelxl_version_number 2018/3
_shelx_space_group_comment
;
The symmetry employed for this shelxl refinement is uniquely defined
by the following loop, which should always be used as a source of
symmetry information in preference to the above space-group names.
They are only intended as comments.
;
_shelx_estimated_absorpt_t_min 0.891
_shelx_estimated_absorpt_t_max 0.965

loop_
_space_group_symop_operation_xyz
'x, y, z'
'-x, y, -z+1/2'
'x+1/2, y+1/2, z'
'-x+1/2, y+1/2, -z+1/2'
'-x, -y, -z'
'x, -y, z-1/2'
'-x+1/2, -y+1/2, -z'
'x+1/2, -y+1/2, z-1/2'

loop_
_atom_site_label
_atom_site_type_symbol
_atom_site_fract_x
_atom_site_fract_y
_atom_site_fract_z
_atom_site_U_iso_or_equiv
_atom_site_adp_type
_atom_site_occupancy
_atom_site_site_symmetry_order
_atom_site_calc_flag
_atom_site_refinement_flags_posn
_atom_site_refinement_flags_adp
_atom_site_refinement_flags_occupancy
_atom_site_disorder_assembly
_atom_site_disorder_group
Si1 Si 0.34771(4) 0.46833(10) 0.12736(7) 0.0806(5) Uani 1 1 d . . . . .
O1 O 0.4283(2) 0.4168(6) 0.3291(3) 0.0851(16) Uani 0.5 1 d . . P . .
H1 H 0.436274 0.460882 0.368617 0.128 Uiso 0.5 1 calc R U P . .
O2 O 0.4523(3) 0.4248(6) 0.0792(3) 0.0846(15) Uani 0.5 1 d . . P . .
H2 H 0.462041 0.359074 0.075009 0.127 Uiso 0.5 1 calc R U P . .
C1 C 0.43367(18) 0.4785(3) 0.1987(3) 0.0791(11) Uani 1 1 d . . . . .
C2 C 0.4586(3) 0.4504(6) 0.2881(5) 0.0597(16) Uani 0.5 1 d . . P . .
C3 C 0.4770(4) 0.4519(7) 0.1615(5) 0.0613(17) Uani 0.5 1 d . . P . .
C4 C 0.4690(4) 0.5128(10) 0.2771(5) 0.079(2) Uani 0.5 1 d . . P . .
H4 H 0.447519 0.545020 0.302388 0.095 Uiso 0.5 1 calc R U P . .
C5 C 0.4680(4) 0.5086(9) 0.1727(5) 0.0701(18) Uani 0.5 1 d . . P . .
H5 H 0.450485 0.529887 0.115686 0.084 Uiso 0.5 1 calc R U P . .
C6 C 0.32660(16) 0.3226(3) 0.0934(2) 0.0709(9) Uani 1 1 d . . . . .
H6A H 0.281514 0.315531 0.068318 0.085 Uiso 1 1 calc R U . . .
H6B H 0.336657 0.307277 0.048740 0.085 Uiso 1 1 calc R U . . .
C7 C 0.3568(2) 0.2317(4) 0.1606(2) 0.0812(11) Uani 1 1 d . . . . .
H7A H 0.401866 0.235164 0.183749 0.097 Uiso 1 1 calc R U . . .
H7B H 0.348467 0.248016 0.206723 0.097 Uiso 1 1 calc R U . . .
C8 C 0.3355(3) 0.1162(4) 0.1299(3) 0.1025(16) Uani 1 1 d . . . . .
H8A H 0.335830 0.102089 0.077113 0.123 Uiso 1 1 calc R U . A 1
H8B H 0.293387 0.104062 0.120165 0.123 Uiso 1 1 calc R U . A 1
C9 C 0.3841(5) 0.0358(7) 0.2039(5) 0.070(2) Uani 0.537(13) 1 d . . P B 1
H9A H 0.426561 0.057058 0.219036 0.084 Uiso 0.537(13) 1 calc R U P B 1
H9B H 0.379621 0.044068 0.254070 0.084 Uiso 0.537(13) 1 calc R U P B 1
C10 C 0.3721(4) -0.0854(6) 0.1739(5) 0.079(3) Uani 0.537(13) 1 d . . P B 1
H10A H 0.372794 -0.097369 0.121153 0.095 Uiso 0.537(13) 1 calc R U P B 1
H10B H 0.334087 -0.116440 0.169725 0.095 Uiso 0.537(13) 1 calc R U P B 1
C11 C 0.4329(6) -0.1268(11) 0.2544(6) 0.087(3) Uani 0.537(13) 1 d . . P B 1
H11A H 0.435082 -0.074444 0.297373 0.104 Uiso 0.537(13) 1 calc R U P B 1
H11B H 0.418763 -0.197798 0.266577 0.104 Uiso 0.537(13) 1 calc R U P B 1
C109 C 0.3483(6) 0.0116(8) 0.1806(6) 0.080(3) Uani 0.463(13) 1 d . . P B 2
H10C H 0.344366 0.024458 0.230871 0.096 Uiso 0.463(13) 1 calc R U P B 2
H10D H 0.320074 -0.049146 0.147072 0.096 Uiso 0.463(13) 1 calc R U P B 2
C110 C 0.4119(5) -0.0146(9) 0.2035(6) 0.079(3) Uani 0.463(13) 1 d . . P B 2
H11C H 0.441969 0.032190 0.250160 0.095 Uiso 0.463(13) 1 calc R U P B 2
H11D H 0.419050 -0.009032 0.155352 0.095 Uiso 0.463(13) 1 calc R U P B 2
C111 C 0.4116(6) -0.1708(9) 0.2379(7) 0.077(3) Uani 0.463(13) 1 d . . P B 2
H11E H 0.396664 -0.181808 0.278128 0.093 Uiso 0.463(13) 1 calc R U P B 2
H11F H 0.394228 -0.225859 0.191903 0.093 Uiso 0.463(13) 1 calc R U P B 2
C12 C 0.4891(3) -0.1473(3) 0.2818(3) 0.0944(15) Uani 1 1 d . . . . .
H12A H 0.498286 -0.221182 0.309207 0.113 Uiso 1 1 calc R U . B 1
H12B H 0.513450 -0.091531 0.325353 0.113 Uiso 1 1 calc R U . B 1
C13 C 0.3249(2) 0.5555(5) 0.0295(4) 0.1135(19) Uani 1 1 d . . . . .
H13A H 0.349127 0.529070 0.003716 0.136 Uiso 1 1 calc R U . . .
H13B H 0.281156 0.540180 -0.010764 0.136 Uiso 1 1 calc R U . . .
C14 C 0.3326(3) 0.6762(6) 0.0398(4) 0.126(2) Uani 1 1 d . . . . .
H14A H 0.373651 0.691065 0.088409 0.151 Uiso 1 1 calc R U . . .
H14B H 0.301811 0.704726 0.054051 0.151 Uiso 1 1 calc R U . . .
C15 C 0.3269(3) 0.7409(7) -0.0313(5) 0.133(2) Uani 1 1 d . U . . .
H15A H 0.312748 0.816368 -0.027060 0.160 Uiso 1 1 calc R U . C 3
H15B H 0.293558 0.706610 -0.082633 0.160 Uiso 1 1 calc R U . C 3
C16 C 0.3851(12) 0.757(3) -0.0458(15) 0.233(9) Uani 0.628(9) 1 d . U P D 3
H16A H 0.422150 0.735485 0.007063 0.279 Uiso 0.628(9) 1 calc R U P D 3
H16B H 0.380574 0.700913 -0.088189 0.279 Uiso 0.628(9) 1 calc R U P D 3
C17 C 0.3978(10) 0.861(2) -0.0710(14) 0.210(8) Uani 0.628(9) 1 d . U P D 3
H17A H 0.361209 0.883175 -0.124083 0.251 Uiso 0.628(9) 1 calc R U P D 3
H17B H 0.403715 0.917183 -0.028453 0.251 Uiso 0.628(9) 1 calc R U P D 3
C18 C 0.4474(7) 0.8640(15) -0.0824(10) 0.156(5) Uani 0.628(9) 1 d . U P D 3
H18A H 0.446163 0.934092 -0.111511 0.187 Uiso 0.628(9) 1 calc R U P D 3
H18B H 0.444531 0.801399 -0.119174 0.187 Uiso 0.628(9) 1 calc R U P D 3
C19 C 0.4918(7) 0.8570(14) 0.5029(9) 0.131(4) Uani 0.628(9) 1 d . . P D 3
H19A H 0.490542 0.914747 0.463623 0.158 Uiso 0.628(9) 1 calc R U P D 3
H19B H 0.488558 0.783461 0.476701 0.158 Uiso 0.628(9) 1 calc R U P D 3
C20 C 0.4381(5) 0.8723(10) 0.5154(6) 0.108(3) Uani 0.628(9) 1 d . . P D 3
H20A H 0.440647 0.816333 0.556525 0.130 Uiso 0.628(9) 1 calc R U P D 3
H20B H 0.441133 0.946805 0.540236 0.130 Uiso 0.628(9) 1 calc R U P D 3
C21 C 0.3770(5) 0.8626(9) 0.4395(5) 0.097(2) Uani 0.628(9) 1 d . . P D 3
H21A H 0.374062 0.918731 0.398234 0.117 Uiso 0.628(9) 1 calc R U P D 3
H21B H 0.345063 0.880428 0.454430 0.117 Uiso 0.628(9) 1 calc R U P D 3
C22 C 0.3636(5) 0.7491(10) 0.3989(6) 0.086(2) Uani 0.628(9) 1 d . . P D 3
H22A H 0.392999 0.733837 0.378818 0.103 Uiso 0.628(9) 1 calc R U P D 3
H22B H 0.369915 0.691850 0.441126 0.103 Uiso 0.628(9) 1 calc R U P D 3
C23 C 0.2993(4) 0.7398(8) 0.3268(6) 0.089(2) Uani 0.628(9) 1 d . . P D 3
H23A H 0.292867 0.799283 0.285935 0.107 Uiso 0.628(9) 1 calc R U P D 3
H23B H 0.270258 0.753342 0.347618 0.107 Uiso 0.628(9) 1 calc R U P D 3
C24 C 0.2837(5) 0.6275(11) 0.2813(7) 0.085(2) Uani 0.628(9) 1 d . . P D 3
H24A H 0.294236 0.567060 0.322807 0.102 Uiso 0.628(9) 1 calc R U P D 3
H24B H 0.238915 0.624083 0.242146 0.102 Uiso 0.628(9) 1 calc R U P D 3
C25 C 0.3172(3) 0.6077(5) 0.2330(4) 0.0709(16) Uani 0.628(9) 1 d . . P D 3
H25A H 0.362006 0.609535 0.272432 0.085 Uiso 0.628(9) 1 calc R U P D 3
H25B H 0.307422 0.669076 0.192455 0.085 Uiso 0.628(9) 1 calc R U P D 3
C26 C 0.3011(4) 0.4978(8) 0.1864(6) 0.080(2) Uani 0.628(9) 1 d . . P D 3
H26A H 0.256628 0.497468 0.145064 0.096 Uiso 0.628(9) 1 calc R U P D 3
H26B H 0.308985 0.436702 0.226547 0.096 Uiso 0.628(9) 1 calc R U P D 3
C116 C 0.3866(5) 0.7154(12) -0.0301(7) 0.076(3) Uani 0.372(9) 1 d . . P D 4
H11G H 0.421621 0.727920 0.026816 0.091 Uiso 0.372(9) 1 calc R U P D 4
H11H H 0.387077 0.636303 -0.044939 0.091 Uiso 0.372(9) 1 calc R U P D 4
C117 C 0.3928(7) 0.7882(11) -0.0905(7) 0.080(3) Uani 0.372(9) 1 d . . P D 4
H11I H 0.388383 0.866548 -0.077558 0.096 Uiso 0.372(9) 1 calc R U P D 4
H11J H 0.358291 0.771895 -0.147170 0.096 Uiso 0.372(9) 1 calc R U P D 4
C118 C 0.4512(7) 0.7779(15) -0.0927(8) 0.095(4) Uani 0.372(9) 1 d . . P D 4
H11K H 0.451975 0.836298 -0.130109 0.114 Uiso 0.372(9) 1 calc R U P D 4
H11L H 0.451652 0.704769 -0.117136 0.114 Uiso 0.372(9) 1 calc R U P D 4
C119 C 0.4896(7) 0.7885(13) 0.5057(8) 0.080(3) Uani 0.372(9) 1 d . . P D 4
H11M H 0.486969 0.724241 0.470465 0.096 Uiso 0.372(9) 1 calc R U P D 4
H11N H 0.492015 0.857166 0.477706 0.096 Uiso 0.372(9) 1 calc R U P D 4
C120 C 0.4304(7) 0.7927(16) 0.5137(9) 0.098(4) Uani 0.372(9) 1 d . . P D 4
H12C H 0.430293 0.862746 0.541978 0.118 Uiso 0.372(9) 1 calc R U P D 4
H12D H 0.431181 0.729830 0.549009 0.118 Uiso 0.372(9) 1 calc R U P D 4
C121 C 0.3696(7) 0.7861(18) 0.4262(10) 0.080(4) Uani 0.372(9) 1 d . . P D 4
H12E H 0.334729 0.808323 0.433991 0.096 Uiso 0.372(9) 1 calc R U P D 4
H12F H 0.372541 0.841146 0.388333 0.096 Uiso 0.372(9) 1 calc R U P D 4
C122 C 0.3559(6) 0.6775(15) 0.3854(8) 0.082(3) Uani 0.372(9) 1 d . . P D 4
H12G H 0.359806 0.620405 0.426605 0.098 Uiso 0.372(9) 1 calc R U P D 4
H12H H 0.387181 0.660903 0.369064 0.098 Uiso 0.372(9) 1 calc R U P D 4
C123 C 0.2935(7) 0.6664(19) 0.3095(10) 0.083(4) Uani 0.372(9) 1 d . . P D 4
H12I H 0.292722 0.712239 0.264275 0.099 Uiso 0.372(9) 1 calc R U P D 4
H12J H 0.262893 0.698092 0.322800 0.099 Uiso 0.372(9) 1 calc R U P D 4
C124 C 0.2737(6) 0.5504(15) 0.2767(9) 0.085(3) Uani 0.372(9) 1 d . . P D 4
H12K H 0.230592 0.552923 0.230532 0.102 Uiso 0.372(9) 1 calc R U P D 4
H12L H 0.274747 0.503801 0.321773 0.102 Uiso 0.372(9) 1 calc R U P D 4
C125 C 0.3144(5) 0.4933(10) 0.2438(9) 0.076(3) Uani 0.372(9) 1 d . . P D 4
H12M H 0.356939 0.487281 0.291012 0.091 Uiso 0.372(9) 1 calc R U P D 4
H12N H 0.298943 0.416705 0.225571 0.091 Uiso 0.372(9) 1 calc R U P D 4
C126 C 0.3160(6) 0.5507(13) 0.1747(8) 0.076(3) Uani 0.372(9) 1 d . . P D 4
H12O H 0.340451 0.619837 0.195988 0.092 Uiso 0.372(9) 1 calc R U P D 4
H12P H 0.273694 0.572063 0.132280 0.092 Uiso 0.372(9) 1 calc R U P D 4

loop_
_atom_site_aniso_label
_atom_site_aniso_U_11
_atom_site_aniso_U_22
_atom_site_aniso_U_33
_atom_site_aniso_U_23
_atom_site_aniso_U_13
_atom_site_aniso_U_12
Si1 0.0524(6) 0.0898(8) 0.0664(7) -0.0109(5) 0.0040(5) 0.0201(4)
O1 0.052(3) 0.136(5) 0.066(3) 0.023(3) 0.028(2) 0.014(3)
O2 0.065(3) 0.111(4) 0.062(3) -0.024(3) 0.019(2) -0.009(3)
C1 0.059(2) 0.072(2) 0.068(2) -0.0087(16) 0.0023(17) 0.0095(16)
C2 0.048(3) 0.063(4) 0.067(4) 0.014(3) 0.027(3) 0.004(3)
C3 0.050(4) 0.063(4) 0.061(4) -0.013(3) 0.020(3) -0.003(3)
C4 0.050(4) 0.110(7) 0.068(5) -0.022(5) 0.022(3) 0.008(4)
C5 0.057(4) 0.090(6) 0.045(4) 0.013(4) 0.012(3) 0.002(4)
C6 0.0526(17) 0.096(2) 0.0531(17) -0.0010(16) 0.0180(14) 0.0077(16)
C7 0.076(2) 0.098(3) 0.062(2) 0.0047(18) 0.0290(18) 0.027(2)
C8 0.158(5) 0.093(3) 0.079(3) 0.007(2) 0.075(3) 0.016(3)
C9 0.059(5) 0.080(5) 0.064(4) -0.013(3) 0.024(4) 0.001(4)
C10 0.079(5) 0.077(5) 0.071(4) -0.009(3) 0.031(3) -0.017(3)
C11 0.101(8) 0.088(7) 0.068(5) 0.008(5) 0.038(5) 0.010(6)
C109 0.078(7) 0.086(6) 0.065(5) 0.000(4) 0.027(5) -0.009(5)
C110 0.073(6) 0.091(6) 0.064(5) 0.009(4) 0.027(4) -0.008(5)
C111 0.091(7) 0.069(5) 0.073(6) -0.002(4) 0.042(5) -0.025(4)
C12 0.156(5) 0.065(2) 0.081(3) 0.0104(19) 0.073(3) 0.005(2)
C13 0.077(3) 0.100(3) 0.095(3) -0.003(3) -0.010(2) 0.015(2)
C14 0.120(5) 0.118(4) 0.104(4) 0.025(3) 0.027(3) 0.015(3)
C15 0.108(4) 0.157(6) 0.126(5) 0.043(4) 0.052(4) 0.044(4)
C16 0.221(17) 0.33(2) 0.160(14) 0.087(14) 0.104(13) -0.008(16)
C17 0.160(13) 0.30(2) 0.158(13) 0.065(14) 0.068(11) -0.003(15)
C18 0.143(10) 0.173(12) 0.129(9) 0.056(10) 0.049(8) 0.005(10)
C19 0.140(8) 0.139(9) 0.122(8) -0.048(8) 0.070(7) -0.023(8)
C20 0.146(7) 0.109(6) 0.085(4) -0.018(5) 0.070(5) 0.000(6)
C21 0.132(6) 0.095(5) 0.088(4) -0.003(4) 0.072(4) 0.015(5)
C22 0.117(6) 0.080(5) 0.081(5) -0.001(4) 0.065(4) 0.019(4)
C23 0.095(5) 0.094(5) 0.102(5) 0.004(4) 0.066(4) 0.027(4)
C24 0.072(5) 0.101(7) 0.093(7) 0.001(5) 0.050(5) 0.013(4)
C25 0.064(3) 0.075(3) 0.072(3) -0.002(3) 0.032(3) 0.013(2)
C26 0.063(4) 0.081(4) 0.090(6) -0.011(4) 0.034(4) -0.006(3)
C116 0.063(5) 0.113(8) 0.045(4) 0.034(5) 0.022(4) 0.028(5)
C117 0.088(7) 0.094(7) 0.046(5) 0.017(5) 0.023(5) 0.000(6)
C118 0.099(8) 0.128(11) 0.060(6) 0.011(7) 0.042(6) -0.016(8)
C119 0.087(7) 0.097(8) 0.062(6) -0.019(6) 0.041(5) -0.010(7)
C120 0.095(7) 0.122(11) 0.094(8) -0.025(8) 0.059(6) 0.003(7)
C121 0.082(6) 0.098(11) 0.081(8) -0.005(6) 0.057(6) 0.015(7)
C122 0.079(6) 0.103(9) 0.068(5) -0.002(6) 0.040(5) 0.016(6)
C123 0.064(6) 0.115(11) 0.076(8) -0.011(7) 0.039(5) 0.021(7)
C124 0.061(6) 0.108(9) 0.090(8) 0.001(6) 0.040(6) 0.005(6)
C125 0.056(5) 0.086(7) 0.075(7) -0.008(5) 0.024(5) 0.012(5)
C126 0.050(6) 0.084(7) 0.072(6) 0.000(5) 0.012(4) 0.021(5)

loop_
_atom_type_symbol
_atom_type_description
_atom_type_scat_dispersion_real
_atom_type_scat_dispersion_imag
_atom_type_scat_source
C C 0.0181 0.0091 'International Tables Vol C Tables 4.2.6.8 and 6.1.1.4'
H H 0.0000 0.0000 'International Tables Vol C Tables 4.2.6.8 and 6.1.1.4'
O O 0.0492 0.0322 'International Tables Vol C Tables 4.2.6.8 and 6.1.1.4'
Si Si 0.2541 0.3302 'International Tables Vol C Tables 4.2.6.8 and 6.1.1.4'

loop_
_geom_angle_atom_site_label_1
_geom_angle_atom_site_label_2
_geom_angle_atom_site_label_3
_geom_angle
_geom_angle_site_symmetry_1
_geom_angle_site_symmetry_3
_geom_angle_publ_flag
C126 Si1 C6 125.5(6) . . ?
C126 Si1 C1 105.1(4) . . ?
C6 Si1 C1 109.48(16) . . ?
C126 Si1 C13 99.3(5) . . ?
C6 Si1 C13 107.4(2) . . ?
C1 Si1 C13 109.0(2) . . ?
C6 Si1 C26 101.9(3) . . ?
C1 Si1 C26 112.7(3) . . ?
C13 Si1 C26 115.9(4) . . ?
C2 O1 H1 109.5 . . ?
C3 O2 H2 109.5 . . ?
C5 C1 C4 96.6(6) . . ?
C5 C1 C2 120.6(5) . . ?
C4 C1 C2 34.6(5) . . ?
C5 C1 C3 28.9(5) . . ?
C4 C1 C3 107.6(5) . . ?
C2 C1 C3 115.7(5) . . ?
C5 C1 Si1 121.7(4) . . ?
C4 C1 Si1 133.6(5) . . ?
C2 C1 Si1 117.7(4) . . ?
C3 C1 Si1 118.5(4) . . ?
O1 C2 C3 114.0(6) . 2_655 ?
O1 C2 C1 129.5(6) . . ?
C3 C2 C1 116.4(6) 2_655 . ?
O1 C2 C5 130.1(6) . 2_655 ?
C3 C2 C5 25.5(4) 2_655 2_655 ?
C1 C2 C5 98.4(5) . 2_655 ?
O2 C3 C2 118.0(7) . 2_655 ?
O2 C3 C4 135.8(7) . 2_655 ?
C2 C3 C4 34.4(4) 2_655 2_655 ?
O2 C3 C1 120.1(6) . . ?
C2 C3 C1 121.8(6) 2_655 . ?
C4 C3 C1 97.9(6) 2_655 . ?
C1 C4 C5 129.9(7) . 2_655 ?
C1 C4 H4 115.1 . . ?
C5 C4 H4 115.1 2_655 . ?
C1 C5 C4 122.7(6) . 2_655 ?
C1 C5 H5 118.7 . . ?
C4 C5 H5 118.7 2_655 . ?
C7 C6 Si1 117.1(3) . . ?
C7 C6 H6A 108.0 . . ?
Si1 C6 H6A 108.0 . . ?
C7 C6 H6B 108.0 . . ?
Si1 C6 H6B 108.0 . . ?
H6A C6 H6B 107.3 . . ?
C8 C7 C6 114.4(4) . . ?
C8 C7 H7A 108.7 . . ?
C6 C7 H7A 108.7 . . ?
C8 C7 H7B 108.7 . . ?
C6 C7 H7B 108.7 . . ?
H7A C7 H7B 107.6 . . ?
C7 C8 C109 128.0(6) . . ?
C7 C8 C9 104.8(5) . . ?
C7 C8 H8A 110.8 . . ?
C9 C8 H8A 110.8 . . ?
C7 C8 H8B 110.8 . . ?
C9 C8 H8B 110.8 . . ?
H8A C8 H8B 108.9 . . ?
C10 C9 C8 109.3(7) . . ?
C10 C9 H9A 109.8 . . ?
C8 C9 H9A 109.8 . . ?
C10 C9 H9B 109.8 . . ?
C8 C9 H9B 109.8 . . ?
H9A C9 H9B 108.3 . . ?
C9 C10 C11 92.0(8) . . ?
C9 C10 H10A 113.3 . . ?
C11 C10 H10A 113.3 . . ?
C9 C10 H10B 113.3 . . ?
C11 C10 H10B 113.3 . . ?
H10A C10 H10B 110.6 . . ?
C12 C11 C10 142.8(9) . . ?
C12 C11 H11A 101.2 . . ?
C10 C11 H11A 101.2 . . ?
C12 C11 H11B 101.2 . . ?
C10 C11 H11B 101.2 . . ?
H11A C11 H11B 104.5 . . ?
C110 C109 C8 103.0(9) . . ?
C110 C109 H10C 111.2 . . ?
C8 C109 H10C 111.2 . . ?
C110 C109 H10D 111.2 . . ?
C8 C109 H10D 111.2 . . ?
H10C C109 H10D 109.1 . . ?
C109 C110 C111 96.9(7) . . ?
C109 C110 H11C 112.4 . . ?
C111 C110 H11C 112.4 . . ?
C109 C110 H11D 112.4 . . ?
C111 C110 H11D 112.4 . . ?
H11C C110 H11D 109.9 . . ?
C12 C111 C110 79.2(6) . . ?
C12 C111 H11E 115.4 . . ?
C110 C111 H11E 115.4 . . ?
C12 C111 H11F 115.4 . . ?
C110 C111 H11F 115.4 . . ?
H11E C111 H11F 112.4 . . ?
C11 C12 C12 116.7(7) . 2_655 ?
C12 C12 C111 113.2(7) 2_655 . ?
C11 C12 H12A 108.1 . . ?
C12 C12 H12A 108.1 2_655 . ?
C11 C12 H12B 108.1 . . ?
C12 C12 H12B 108.1 2_655 . ?
H12A C12 H12B 107.3 . . ?
C14 C13 Si1 117.5(4) . . ?
C14 C13 H13A 107.9 . . ?
Si1 C13 H13A 107.9 . . ?
C14 C13 H13B 107.9 . . ?
Si1 C13 H13B 107.9 . . ?
H13A C13 H13B 107.2 . . ?
C13 C14 C15 117.4(7) . . ?
C13 C14 H14A 107.9 . . ?
C15 C14 H14A 107.9 . . ?
C13 C14 H14B 107.9 . . ?
C15 C14 H14B 107.9 . . ?
H14A C14 H14B 107.2 . . ?
C14 C15 C116 102.7(6) . . ?
C14 C15 C16 120.8(10) . . ?
C14 C15 H15A 107.1 . . ?
C16 C15 H15A 107.1 . . ?
C14 C15 H15B 107.1 . . ?
C16 C15 H15B 107.1 . . ?
H15A C15 H15B 106.8 . . ?
C17 C16 C15 121(2) . . ?
C17 C16 H16A 107.0 . . ?
C15 C16 H16A 107.0 . . ?
C17 C16 H16B 107.0 . . ?
C15 C16 H16B 107.0 . . ?
H16A C16 H16B 106.7 . . ?
C18 C17 C16 116(2) . . ?
C18 C17 H17A 108.2 . . ?
C16 C17 H17A 108.2 . . ?
C18 C17 H17B 108.2 . . ?
C16 C17 H17B 108.2 . . ?
H17A C17 H17B 107.3 . . ?
C17 C18 H18A 108.7 . . ?
C19 C18 H18A 108.7 2_655 . ?
C17 C18 H18B 108.7 . . ?
C19 C18 H18B 108.7 2_655 . ?
H18A C18 H18B 107.6 . . ?
C20 C19 H19A 108.8 . . ?
C18 C19 H19A 108.8 2_655 . ?
C20 C19 H19B 108.8 . . ?
C18 C19 H19B 108.8 2_655 . ?
H19A C19 H19B 107.7 . . ?
C21 C20 C19 115.9(8) . . ?
C21 C20 H20A 108.3 . . ?
C19 C20 H20A 108.3 . . ?
C21 C20 H20B 108.3 . . ?
C19 C20 H20B 108.3 . . ?
H20A C20 H20B 107.4 . . ?
C20 C21 C22 114.2(8) . . ?
C20 C21 H21A 108.7 . . ?
C22 C21 H21A 108.7 . . ?
C20 C21 H21B 108.7 . . ?
C22 C21 H21B 108.7 . . ?
H21A C21 H21B 107.6 . . ?
C23 C22 C21 112.5(8) . . ?
C23 C22 H22A 109.1 . . ?
C21 C22 H22A 109.1 . . ?
C23 C22 H22B 109.1 . . ?
C21 C22 H22B 109.1 . . ?
H22A C22 H22B 107.8 . . ?
C22 C23 C24 114.8(8) . . ?
C22 C23 H23A 108.6 . . ?
C24 C23 H23A 108.6 . . ?
C22 C23 H23B 108.6 . . ?
C24 C23 H23B 108.6 . . ?
H23A C23 H23B 107.5 . . ?
C25 C24 C23 113.2(9) . . ?
C25 C24 H24A 108.9 . . ?
C23 C24 H24A 108.9 . . ?
C25 C24 H24B 108.9 . . ?
C23 C24 H24B 108.9 . . ?
H24A C24 H24B 107.8 . . ?
C24 C25 C26 113.5(7) . . ?
C24 C25 H25A 108.9 . . ?
C26 C25 H25A 108.9 . . ?
C24 C25 H25B 108.9 . . ?
C26 C25 H25B 108.9 . . ?
H25A C25 H25B 107.7 . . ?
C25 C26 Si1 113.7(6) . . ?
C25 C26 H26A 108.8 . . ?
Si1 C26 H26A 108.8 . . ?
C25 C26 H26B 108.8 . . ?
Si1 C26 H26B 108.8 . . ?
H26A C26 H26B 107.7 . . ?
C117 C116 C15 109.8(9) . . ?
C117 C116 H11G 109.7 . . ?
C15 C116 H11G 109.7 . . ?
C117 C116 H11H 109.7 . . ?
C15 C116 H11H 109.7 . . ?
H11G C116 H11H 108.2 . . ?
C116 C117 C118 116.2(11) . . ?
C116 C117 H11I 108.2 . . ?
C118 C117 H11I 108.2 . . ?
C116 C117 H11J 108.2 . . ?
C118 C117 H11J 108.2 . . ?
H11I C117 H11J 107.4 . . ?
C117 C118 C119 114.6(10) . 2_655 ?
C117 C118 H11K 108.6 . . ?
C119 C118 H11K 108.6 2_655 . ?
C117 C118 H11L 108.6 . . ?
C119 C118 H11L 108.6 2_655 . ?
H11K C118 H11L 107.6 . . ?
C118 C119 C120 111.9(10) 2_655 . ?
C118 C119 H11M 109.2 2_655 . ?
C120 C119 H11M 109.2 . . ?
C118 C119 H11N 109.2 2_655 . ?
C120 C119 H11N 109.2 . . ?
H11M C119 H11N 107.9 . . ?
C119 C120 C121 112.6(10) . . ?
C119 C120 H12C 109.1 . . ?
C121 C120 H12C 109.1 . . ?
C119 C120 H12D 109.1 . . ?
C121 C120 H12D 109.1 . . ?
H12C C120 H12D 107.8 . . ?
C122 C121 C120 115.7(14) . . ?
C122 C121 H12E 108.4 . . ?
C120 C121 H12E 108.4 . . ?
C122 C121 H12F 108.4 . . ?
C120 C121 H12F 108.4 . . ?
H12E C121 H12F 107.4 . . ?
C121 C122 C123 115.6(14) . . ?
C121 C122 H12G 108.4 . . ?
C123 C122 H12G 108.4 . . ?
C121 C122 H12H 108.4 . . ?
C123 C122 H12H 108.4 . . ?
H12G C122 H12H 107.4 . . ?
C122 C123 C124 116.3(15) . . ?
C122 C123 H12I 108.2 . . ?
C124 C123 H12I 108.2 . . ?
C122 C123 H12J 108.2 . . ?
C124 C123 H12J 108.2 . . ?
H12I C123 H12J 107.4 . . ?
C123 C124 C125 114.1(12) . . ?
C123 C124 H12K 108.7 . . ?
C125 C124 H12K 108.7 . . ?
C123 C124 H12L 108.7 . . ?
C125 C124 H12L 108.7 . . ?
H12K C124 H12L 107.6 . . ?
C126 C125 C124 115.5(10) . . ?
C126 C125 H12M 108.4 . . ?
C124 C125 H12M 108.4 . . ?
C126 C125 H12N 108.4 . . ?
C124 C125 H12N 108.4 . . ?
H12M C125 H12N 107.5 . . ?
C125 C126 Si1 112.5(9) . . ?
C125 C126 H12O 109.1 . . ?
Si1 C126 H12O 109.1 . . ?
C125 C126 H12P 109.1 . . ?
Si1 C126 H12P 109.1 . . ?
H12O C126 H12P 107.8 . . ?

loop_
_geom_bond_atom_site_label_1
_geom_bond_atom_site_label_2
_geom_bond_distance
_geom_bond_site_symmetry_2
_geom_bond_publ_flag
Si1 C126 1.747(12) . ?
Si1 C6 1.845(4) . ?
Si1 C1 1.892(4) . ?
Si1 C13 1.910(6) . ?
Si1 C26 1.982(9) . ?
O1 C2 1.369(9) . ?
O1 H1 0.8400 . ?
O2 C3 1.363(9) . ?
O2 H2 0.8400 . ?
C1 C5 1.228(9) . ?
C1 C4 1.332(9) . ?
C1 C2 1.482(8) . ?
C1 C3 1.575(9) . ?
C2 C3 1.409(11) 2_655 ?
C2 C5 1.755(12) 2_655 ?
C3 C4 1.460(12) 2_655 ?
C4 C5 1.381(11) 2_655 ?
C4 H4 0.9500 . ?
C5 H5 0.9500 . ?
C6 C7 1.538(5) . ?
C6 H6A 0.9900 . ?
C6 H6B 0.9900 . ?
C7 C8 1.493(7) . ?
C7 H7A 0.9900 . ?
C7 H7B 0.9900 . ?
C8 C109 1.502(10) . ?
C8 C9 1.621(10) . ?
C8 H8A 0.9900 . ?
C8 H8B 0.9900 . ?
C9 C10 1.532(12) . ?
C9 H9A 0.9900 . ?
C9 H9B 0.9900 . ?
C10 C11 1.591(14) . ?
C10 H10A 0.9900 . ?
C10 H10B 0.9900 . ?
C11 C12 1.262(13) . ?
C11 H11A 0.9900 . ?
C11 H11B 0.9900 . ?
C109 C110 1.466(17) . ?
C109 H10C 0.9900 . ?
C109 H10D 0.9900 . ?
C110 C111 1.980(14) . ?
C110 H11C 0.9900 . ?
C110 H11D 0.9900 . ?
C111 C12 1.716(13) . ?
C111 H11E 0.9900 . ?
C111 H11F 0.9900 . ?
C12 C12 1.518(8) 2_655 ?
C12 H12A 0.9900 . ?
C12 H12B 0.9900 . ?
C13 C14 1.461(9) . ?
C13 H13A 0.9900 . ?
C13 H13B 0.9900 . ?
C14 C15 1.468(10) . ?
C14 H14A 0.9900 . ?
C14 H14B 0.9900 . ?
C15 C116 1.515(14) . ?
C15 C16 1.62(3) . ?
C15 H15A 0.9900 . ?
C15 H15B 0.9900 . ?
C16 C17 1.43(3) . ?
C16 H16A 0.9900 . ?
C16 H16B 0.9900 . ?
C17 C18 1.36(3) . ?
C17 H17A 0.9900 . ?
C17 H17B 0.9900 . ?
C18 C19 1.50(2) 2_655 ?
C18 H18A 0.9900 . ?
C18 H18B 0.9900 . ?
C19 C20 1.485(17) . ?
C19 H19A 0.9900 . ?
C19 H19B 0.9900 . ?
C20 C21 1.481(14) . ?
C20 H20A 0.9900 . ?
C20 H20B 0.9900 . ?
C21 C22 1.510(12) . ?
C21 H21A 0.9900 . ?
C21 H21B 0.9900 . ?
C22 C23 1.502(13) . ?
C22 H22A 0.9900 . ?
C22 H22B 0.9900 . ?
C23 C24 1.532(13) . ?
C23 H23A 0.9900 . ?
C23 H23B 0.9900 . ?
C24 C25 1.513(11) . ?
C24 H24A 0.9900 . ?
C24 H24B 0.9900 . ?
C25 C26 1.515(10) . ?
C25 H25A 0.9900 . ?
C25 H25B 0.9900 . ?
C26 H26A 0.9900 . ?
C26 H26B 0.9900 . ?
C116 C117 1.483(14) . ?
C116 H11G 0.9900 . ?
C116 H11H 0.9900 . ?
C117 C118 1.49(2) . ?
C117 H11I 0.9900 . ?
C117 H11J 0.9900 . ?
C118 C119 1.56(2) 2_655 ?
C118 H11K 0.9900 . ?
C118 H11L 0.9900 . ?
C119 C120 1.560(18) . ?
C119 H11M 0.9900 . ?
C119 H11N 0.9900 . ?
C120 C121 1.58(2) . ?
C120 H12C 0.9900 . ?
C120 H12D 0.9900 . ?
C121 C122 1.46(2) . ?
C121 H12E 0.9900 . ?
C121 H12F 0.9900 . ?
C122 C123 1.50(2) . ?
C122 H12G 0.9900 . ?
C122 H12H 0.9900 . ?
C123 C124 1.50(2) . ?
C123 H12I 0.9900 . ?
C123 H12J 0.9900 . ?
C124 C125 1.577(16) . ?
C124 H12K 0.9900 . ?
C124 H12L 0.9900 . ?
C125 C126 1.47(2) . ?
C125 H12M 0.9900 . ?
C125 H12N 0.9900 . ?
C126 H12O 0.9900 . ?
C126 H12P 0.9900 . ?

loop_
_geom_torsion_atom_site_label_1
_geom_torsion_atom_site_label_2
_geom_torsion_atom_site_label_3
_geom_torsion_atom_site_label_4
_geom_torsion
_geom_torsion_site_symmetry_1
_geom_torsion_site_symmetry_2
_geom_torsion_site_symmetry_3
_geom_torsion_site_symmetry_4
_geom_torsion_publ_flag
C126 Si1 C1 C5 -124.9(9) . . . . ?
C6 Si1 C1 C5 97.9(7) . . . . ?
C13 Si1 C1 C5 -19.2(7) . . . . ?
C26 Si1 C1 C5 -149.4(8) . . . . ?
C126 Si1 C1 C4 15.8(10) . . . . ?
C6 Si1 C1 C4 -121.4(8) . . . . ?
C13 Si1 C1 C4 121.5(9) . . . . ?
C26 Si1 C1 C4 -8.7(9) . . . . ?
C126 Si1 C1 C2 54.2(7) . . . . ?
C6 Si1 C1 C2 -82.9(4) . . . . ?
C13 Si1 C1 C2 159.9(4) . . . . ?
C26 Si1 C1 C2 29.8(5) . . . . ?
C126 Si1 C1 C3 -158.2(7) . . . . ?
C6 Si1 C1 C3 64.6(5) . . . . ?
C13 Si1 C1 C3 -52.5(5) . . . . ?
C26 Si1 C1 C3 177.3(5) . . . . ?
C5 C1 C2 O1 179.2(9) . . . . ?
C4 C1 C2 O1 127.6(12) . . . . ?
C3 C1 C2 O1 -148.4(8) . . . . ?
Si1 C1 C2 O1 0.0(10) . . . . ?
C5 C1 C2 C3 -4.7(10) . . . 2_655 ?
C4 C1 C2 C3 -56.3(8) . . . 2_655 ?
C3 C1 C2 C3 27.7(7) . . . 2_655 ?
Si1 C1 C2 C3 176.1(5) . . . 2_655 ?
C5 C1 C2 C5 14.4(7) . . . 2_655 ?
C4 C1 C2 C5 -37.2(7) . . . 2_655 ?
C3 C1 C2 C5 46.8(6) . . . 2_655 ?
Si1 C1 C2 C5 -164.8(4) . . . 2_655 ?
C5 C1 C3 O2 -103.1(13) . . . . ?
C4 C1 C3 O2 -173.9(9) . . . . ?
C2 C1 C3 O2 149.7(7) . . . . ?
Si1 C1 C3 O2 1.5(9) . . . . ?
C5 C1 C3 C2 79.7(11) . . . 2_655 ?
C4 C1 C3 C2 8.9(9) . . . 2_655 ?
C2 C1 C3 C2 -27.5(8) . . . 2_655 ?
Si1 C1 C3 C2 -175.6(6) . . . 2_655 ?
C5 C1 C3 C4 53.2(9) . . . 2_655 ?
C4 C1 C3 C4 -17.6(6) . . . 2_655 ?
C2 C1 C3 C4 -54.0(7) . . . 2_655 ?
Si1 C1 C3 C4 157.8(5) . . . 2_655 ?
C5 C1 C4 C5 -39.1(13) . . . 2_655 ?
C2 C1 C4 C5 98.1(16) . . . 2_655 ?
C3 C1 C4 C5 -11.8(15) . . . 2_655 ?
Si1 C1 C4 C5 173.7(9) . . . 2_655 ?
C4 C1 C5 C4 29.9(11) . . . 2_655 ?
C2 C1 C5 C4 3.3(14) . . . 2_655 ?
C3 C1 C5 C4 -85.1(14) . . . 2_655 ?
Si1 C1 C5 C4 -177.6(9) . . . 2_655 ?
C126 Si1 C6 C7 -82.1(5) . . . . ?
C1 Si1 C6 C7 44.1(3) . . . . ?
C13 Si1 C6 C7 162.3(3) . . . . ?
C26 Si1 C6 C7 -75.5(4) . . . . ?
Si1 C6 C7 C8 177.2(3) . . . . ?
C6 C7 C8 C109 -170.2(8) . . . . ?
C6 C7 C8 C9 167.2(4) . . . . ?
C7 C8 C9 C10 -172.0(6) . . . . ?
C8 C9 C10 C11 171.4(7) . . . . ?
C9 C10 C11 C12 -93.1(19) . . . . ?
C7 C8 C109 C110 -76.2(9) . . . . ?
C8 C109 C110 C111 -164.1(6) . . . . ?
C10 C11 C12 C12 -10(2) . . . 2_655 ?
C110 C111 C12 C12 -75.1(5) . . . 2_655 ?
Si1 C13 C14 C15 168.1(5) . . . . ?
C13 C14 C15 C116 -74.3(10) . . . . ?
C13 C14 C15 C16 -84.7(16) . . . . ?
C14 C15 C16 C17 -138.7(19) . . . . ?
C15 C16 C17 C18 -179.2(19) . . . . ?
C16 C17 C18 C19 -71(3) . . . 2_655 ?
C18 C19 C20 C21 -178.1(11) 2_655 . . . ?
C19 C20 C21 C22 63.1(13) . . . . ?
C20 C21 C22 C23 174.9(7) . . . . ?
C21 C22 C23 C24 178.2(8) . . . . ?
C22 C23 C24 C25 -69.0(10) . . . . ?
C23 C24 C25 C26 -178.8(7) . . . . ?
C24 C25 C26 Si1 -177.3(6) . . . . ?
C14 C15 C116 C117 -171.4(10) . . . . ?
C15 C116 C117 C118 176.3(11) . . . . ?
C116 C117 C118 C119 -51.7(18) . . . 2_655 ?
C118 C119 C120 C121 -171.8(14) 2_655 . . . ?
C119 C120 C121 C122 72.5(17) . . . . ?
C120 C121 C122 C123 170.6(12) . . . . ?
C121 C122 C123 C124 -168.3(12) . . . . ?
C122 C123 C124 C125 -64.1(16) . . . . ?
C123 C124 C125 C126 -60.3(16) . . . . ?
C124 C125 C126 Si1 -167.0(10) . . . . ?
C6 Si1 C126 C125 48.4(11) . . . . ?
C1 Si1 C126 C125 -79.7(11) . . . . ?
C13 Si1 C126 C125 167.6(9) . . . . ?
